data_1522466
loop_
_publ_author_name
'Markiv, V.Ya.'
'Belyavina, N.N.'

_publ_section_title
;
 Isothermal sections of the Hf-Sc-Ga (800 deg. C) and Hf-Ti-Ga (750 deg.
 C) phase diagrams
;
_journal_name_full 'Izvestiya Akademii Nauk SSSR, Metally'
_journal_page_first 213
_journal_page_last 217
_journal_volume 1981
_journal_year 1981
_chemical_formula_sum 'Ga3 Hf0.8 Sc0.2'
_chemical_name_systematic 'Ga3 (Hf0.8 Sc0.2)'
_space_group_IT_number 139
_symmetry_space_group_name_Hall '-I 4 2'
_symmetry_space_group_name_H-M 'I 4/m m m'
_cell_angle_alpha 90
_cell_angle_beta 90
_cell_angle_gamma 90
_cell_formula_units_Z 4
_cell_length_a 3.948
_cell_length_b 3.948
_cell_length_c 17.35
_cell_volume 270.429
_citation_journal_id_ASTM IZNMAQ
_cod_data_source_file Markiv_IZNMAQ_1981_160.cif
_cod_data_source_block Ga3Hf0.8Sc0.2
_cod_original_cell_volume 270.4293
_cod_database_code 1522466

loop_
_symmetry_equiv_pos_as_xyz
x,y,z
-y,x,z
-x,-y,z
y,-x,z
x,-y,-z
y,x,-z
-x,y,-z
-y,-x,-z
-x,-y,-z
y,-x,-z
x,y,-z
-y,x,-z
-x,y,z
-y,-x,z
x,-y,z
y,x,z
x+1/2,y+1/2,z+1/2
-y+1/2,x+1/2,z+1/2
-x+1/2,-y+1/2,z+1/2
y+1/2,-x+1/2,z+1/2
x+1/2,-y+1/2,-z+1/2
y+1/2,x+1/2,-z+1/2
-x+1/2,y+1/2,-z+1/2
-y+1/2,-x+1/2,-z+1/2
-x+1/2,-y+1/2,-z+1/2
y+1/2,-x+1/2,-z+1/2
x+1/2,y+1/2,-z+1/2
-y+1/2,x+1/2,-z+1/2
-x+1/2,y+1/2,z+1/2
-y+1/2,-x+1/2,z+1/2
x+1/2,-y+1/2,z+1/2
y+1/2,x+1/2,z+1/2

loop_
_atom_site_label
_atom_site_type_symbol
_atom_site_fract_x
_atom_site_fract_y
_atom_site_fract_z
_atom_site_occupancy
_atom_site_U_iso_or_equiv
Hf1 Hf 0 0 0.122 0.8 0.0
Ga2 Ga 0 0.5 0.25 1 0.0
Sc1 Sc 0 0 0.122 0.2 0.0
Ga1 Ga 0 0.5 0 1 0.0
Ga3 Ga 0 0 0.373 1 0.0
